data_8103613
loop_
_publ_author_name
'Gonschorek, W.'
'Hahn, T.'
'Mueller, A.'

_publ_section_title
;
 The crystal structure of ammonium dithiotungstate (N H4)2 W O2 S2
;
_journal_name_full
;
Zeitschrift fuer Kristallographie, Kristallgeometrie, Kristallphysik, 
Kristallchemie (-144,1977)
;
_journal_page_first 380
_journal_page_last 389
_journal_volume 138
_journal_year 1973
_chemical_formula_sum 'H8 N2 O2 S2 W'
_chemical_name_systematic '(N H4)2 (W O2 S2)'
_space_group_IT_number 15
_symmetry_space_group_name_Hall '-C 2yc'
_symmetry_space_group_name_H-M 'C 1 2/c 1'
_cell_angle_alpha 90
_cell_angle_beta 117.05
_cell_angle_gamma 90
_cell_formula_units_Z 4
_cell_length_a 11.4
_cell_length_b 7.334
_cell_length_c 9.385
_cell_volume 698.824
_citation_journal_id_ASTM ZEKGAX
_cod_data_source_file Gonschorek_ZEKGAX_1973_1032.cif
_cod_data_source_block H8N2O2S2W1
_cod_original_cell_volume 698.8237
_cod_original_formula_sum 'H8 N2 O2 S2 W1'
_cod_database_code 8103613

loop_
_symmetry_equiv_pos_as_xyz
x,y,z
-x,y,-z+1/2
-x,-y,-z
x,-y,z-1/2
x+1/2,y+1/2,z
-x+1/2,y+1/2,-z+1/2
-x+1/2,-y+1/2,-z
x+1/2,-y+1/2,z-1/2

loop_
_atom_site_label
_atom_site_type_symbol
_atom_site_fract_x
_atom_site_fract_y
_atom_site_fract_z
_atom_site_occupancy
_atom_site_U_iso_or_equiv
_atom_site_attached_hydrogens
W1 W+6 0 0.4136 0.25 1 0.0 0
O1 O-2 0.3554 0.0492 0.1796 1 0.0 0
N1 N-3 0.2999 0.4325 0.1626 1 0.0 4
S1 S-2 -0.0096 0.2375 0.0562 1 0.0 0
